data_7046850
loop_
_publ_author_name
'Aznarez, Francisco'
'Gao, Wen-Xi'
'Lin, Yue-Jian'
'Hahn, F. Ekkehardt'
'Jin, Guo-Xin'

_publ_section_title
;
 Preparation of polynuclear NHC complexes by post-synthetic modification
 of half-sandwich rhodium and iridium complexes bearing C-azolato ligands.
;
_journal_issue 28
_journal_name_full 'Dalton transactions (Cambridge, England : 2003)'
_journal_page_first 9442
_journal_page_last 9452
_journal_paper_doi 10.1039/c8dt02212g
_journal_volume 47
_journal_year 2018
_chemical_formula_sum 'C29 H33 Br3 Cl6 F N4 O Rh'
_chemical_formula_weight 1027.93
_space_group_crystal_system triclinic
_space_group_IT_number 2
_space_group_name_Hall '-P 1'
_space_group_name_H-M_alt 'P -1'
_symmetry_space_group_name_Hall '-P 1'
_symmetry_space_group_name_H-M 'P -1'
_atom_sites_solution_hydrogens geom
_audit_creation_method SHELXL-2014/7
_audit_update_record
;
2018-05-20 deposited with the CCDC.
2018-06-26 downloaded from the CCDC.
;
_cell_angle_alpha 72.454(2)
_cell_angle_beta 86.588(2)
_cell_angle_gamma 60.740(2)
_cell_formula_units_Z 2
_cell_length_a 11.8662(13)
_cell_length_b 11.9461(13)
_cell_length_c 15.5287(17)
_cell_measurement_reflns_used 6818
_cell_measurement_temperature 173(2)
_cell_measurement_theta_max 27.54
_cell_measurement_theta_min 2.29
_cell_volume 1820.8(3)
_computing_cell_refinement 'Bruker SAINT'
_computing_data_collection 'Bruker APEX2'
_computing_data_reduction 'Bruker SAINT'
_computing_molecular_graphics 'Bruker SHELXTL'
_computing_publication_material 'Bruker SHELXTL'
_computing_structure_refinement 'SHELXL-2014/7 (Sheldrick, 2014)'
_computing_structure_solution 'SHELXS-97 (Sheldrick, 2008)'
_diffrn_ambient_temperature 173(2)
_diffrn_measured_fraction_theta_full 0.971
_diffrn_measured_fraction_theta_max 0.974
_diffrn_measurement_device_type 'Bruker APEX-II CCD'
_diffrn_measurement_method '\f and \w scans'
_diffrn_radiation_type MoK\a
_diffrn_radiation_wavelength 0.71073
_diffrn_reflns_av_R_equivalents 0.0199
_diffrn_reflns_av_unetI/netI 0.0409
_diffrn_reflns_Laue_measured_fraction_full 0.971
_diffrn_reflns_Laue_measured_fraction_max 0.974
_diffrn_reflns_limit_h_max 15
_diffrn_reflns_limit_h_min -15
_diffrn_reflns_limit_k_max 13
_diffrn_reflns_limit_k_min -15
_diffrn_reflns_limit_l_max 19
_diffrn_reflns_limit_l_min -19
_diffrn_reflns_number 12432
_diffrn_reflns_point_group_measured_fraction_full 0.971
_diffrn_reflns_point_group_measured_fraction_max 0.974
_diffrn_reflns_theta_full 25.242
_diffrn_reflns_theta_max 27.000
_diffrn_reflns_theta_min 2.030
_exptl_absorpt_coefficient_mu 4.237
_exptl_absorpt_correction_T_max 0.694
_exptl_absorpt_correction_T_min 0.481
_exptl_absorpt_correction_type multi-scan
_exptl_absorpt_process_details sadabs
_exptl_crystal_colour yellow
_exptl_crystal_density_diffrn 1.875
_exptl_crystal_description stick
_exptl_crystal_F_000 1008
_exptl_crystal_size_max 0.400
_exptl_crystal_size_mid 0.180
_exptl_crystal_size_min 0.180
_refine_diff_density_max 3.013
_refine_diff_density_min -3.775
_refine_diff_density_rms 0.415
_refine_ls_extinction_method none
_refine_ls_goodness_of_fit_ref 1.241
_refine_ls_hydrogen_treatment constr
_refine_ls_matrix_type full
_refine_ls_number_parameters 411
_refine_ls_number_reflns 7740
_refine_ls_number_restraints 0
_refine_ls_restrained_S_all 1.241
_refine_ls_R_factor_all 0.0960
_refine_ls_R_factor_gt 0.0763
_refine_ls_shift/su_max 0.001
_refine_ls_shift/su_mean 0.000
_refine_ls_structure_factor_coef Fsqd
_refine_ls_weighting_details 'w=1/[\s^2^(Fo^2^)+(0.2000P)^2^+3.1000P] where P=(Fo^2^+2Fc^2^)/3'
_refine_ls_weighting_scheme calc
_refine_ls_wR_factor_gt 0.2343
_refine_ls_wR_factor_ref 0.2958
_reflns_Friedel_coverage 0.000
_reflns_number_gt 6308
_reflns_number_total 7740
_reflns_threshold_expression 'I > 2\s(I)'
_cod_data_source_file c8dt02212g2.cif
_cod_data_source_block 5Br
_cod_depositor_comments 'Adding full bibliography for 7046846--7046852.cif.'
_cod_database_code 7046850
_shelx_shelxl_version_number 2014/7
_shelx_space_group_comment
; 
The symmetry employed for this shelxl refinement is uniquely defined 
by the following loop, which should always be used as a source of 
symmetry information in preference to the above space-group names. 
They are only intended as comments. 
;
_shelx_estimated_absorpt_t_min 0.282
_shelx_estimated_absorpt_t_max 0.516

loop_
_space_group_symop_operation_xyz
'x, y, z'
'-x, -y, -z'

loop_
_atom_site_label
_atom_site_type_symbol
_atom_site_fract_x
_atom_site_fract_y
_atom_site_fract_z
_atom_site_U_iso_or_equiv
_atom_site_adp_type
_atom_site_occupancy
_atom_site_site_symmetry_order
_atom_site_calc_flag
_atom_site_refinement_flags_posn
_atom_site_refinement_flags_adp
Rh1 Rh 0.27727(6) 0.77886(6) 0.22811(4) 0.0176(2) Uani 1 1 d . .
Br1 Br 0.28461(9) 0.87502(8) 0.05859(5) 0.0271(3) Uani 1 1 d . .
Br2 Br 0.31088(10) 1.42226(10) -0.09431(6) 0.0359(3) Uani 1 1 d . .
Br3 Br 0.53150(11) 0.73210(11) 0.52964(7) 0.0409(3) Uani 1 1 d . .
Cl1 Cl 0.6591(3) 0.9450(3) 0.24753(19) 0.0434(6) Uani 1 1 d . .
Cl2 Cl 0.7947(3) 0.6012(3) 0.3611(2) 0.0445(6) Uani 1 1 d . .
Cl3 Cl 0.5793(3) 0.2915(2) 0.12519(18) 0.0424(6) Uani 1 1 d . .
Cl4 Cl 0.7516(3) 0.2760(2) 0.30903(18) 0.0420(6) Uani 1 1 d . .
N1 N 0.4644(7) 0.8927(7) 0.2320(5) 0.0231(14) Uani 1 1 d . .
N2 N 0.5471(7) 0.6815(7) 0.3045(4) 0.0240(14) Uani 1 1 d . .
N3 N 0.5204(7) 0.5093(7) 0.2796(4) 0.0213(14) Uani 1 1 d . .
N4 N 0.4143(7) 0.5188(7) 0.1681(5) 0.0227(14) Uani 1 1 d . .
F1 F 0.0822(6) 0.6488(6) 0.0068(4) 0.0406(13) Uani 1 1 d . .
C1 C 0.4366(8) 0.7891(8) 0.2562(5) 0.0207(15) Uani 1 1 d . .
C2 C 0.5891(8) 0.8467(9) 0.2644(6) 0.0244(16) Uani 1 1 d . .
C3 C 0.6416(9) 0.7139(10) 0.3094(6) 0.0286(18) Uani 1 1 d . .
C4 C 0.5562(9) 0.5503(8) 0.3480(5) 0.0265(18) Uani 1 1 d . .
H4A H 0.6460 0.4826 0.3761 0.032 Uiso 1 1 calc R U
H4B H 0.4970 0.5565 0.3963 0.032 Uiso 1 1 calc R U
C5 C 0.4085(9) 0.5895(8) 0.2255(5) 0.0240(17) Uani 1 1 d . .
C6 C 0.5318(9) 0.3990(8) 0.1880(6) 0.0268(18) Uani 1 1 d . .
C7 C 0.6005(9) 0.3915(8) 0.2577(6) 0.0260(17) Uani 1 1 d . .
C8 C 0.3128(9) 0.5582(9) 0.0996(6) 0.0278(18) Uani 1 1 d . .
H8A H 0.3527 0.5354 0.0451 0.033 Uiso 1 1 calc R U
H8B H 0.2549 0.6573 0.0817 0.033 Uiso 1 1 calc R U
C9 C 0.2330(9) 0.4896(8) 0.1321(6) 0.0255(17) Uani 1 1 d . .
C10 C 0.1146(9) 0.5435(9) 0.0846(6) 0.0286(18) Uani 1 1 d . .
C11 C 0.0309(12) 0.4949(11) 0.1110(8) 0.041(2) Uani 1 1 d . .
H11 H -0.0493 0.5344 0.0752 0.050 Uiso 1 1 calc R U
C12 C 0.0628(10) 0.3884(10) 0.1895(7) 0.036(2) Uani 1 1 d . .
H12 H 0.0043 0.3554 0.2094 0.043 Uiso 1 1 calc R U
C13 C 0.1806(10) 0.3310(9) 0.2382(7) 0.0307(19) Uani 1 1 d . .
H13 H 0.2047 0.2556 0.2913 0.037 Uiso 1 1 calc R U
C14 C 0.2669(10) 0.3813(9) 0.2113(6) 0.0295(19) Uani 1 1 d . .
H14 H 0.3473 0.3418 0.2468 0.035 Uiso 1 1 calc R U
C15 C 0.3712(9) 1.0355(8) 0.1852(6) 0.0263(17) Uani 1 1 d . .
H15A H 0.3675 1.0905 0.2230 0.032 Uiso 1 1 calc R U
H15B H 0.2837 1.0459 0.1789 0.032 Uiso 1 1 calc R U
C16 C 0.4058(10) 1.0891(9) 0.0914(6) 0.032(2) Uani 1 1 d . .
H16 H 0.4947 1.0540 0.0811 0.039 Uiso 1 1 calc R U
C17 C 0.3184(10) 1.1803(10) 0.0257(6) 0.033(2) Uani 1 1 d . .
H17 H 0.2295 1.2153 0.0359 0.039 Uiso 1 1 calc R U
C18 C 0.3526(12) 1.2327(10) -0.0659(7) 0.041(2) Uani 1 1 d . .
H18A H 0.3047 1.2259 -0.1123 0.049 Uiso 1 1 calc R U
H18B H 0.4467 1.1758 -0.0687 0.049 Uiso 1 1 calc R U
C19 C 0.1554(6) 0.9027(8) 0.3132(5) 0.0181(15) Uani 1 1 d . .
C20 C 0.1737(10) 0.9897(10) 0.3552(7) 0.033(2) Uani 1 1 d . .
H20A H 0.1146 1.0087 0.4022 0.050 Uiso 1 1 calc R U
H20B H 0.1550 1.0747 0.3086 0.050 Uiso 1 1 calc R U
H20C H 0.2637 0.9430 0.3826 0.050 Uiso 1 1 calc R U
C21 C 0.0818(8) 0.9503(9) 0.2271(5) 0.0245(17) Uani 1 1 d . .
C22 C 0.0648(7) 0.8423(8) 0.2159(5) 0.0196(15) Uani 1 1 d . .
C23 C 0.1302(8) 0.7285(8) 0.2971(5) 0.0205(15) Uani 1 1 d . .
C24 C 0.1862(7) 0.7672(9) 0.3528(5) 0.0197(16) Uani 1 1 d . .
C25 C 0.0151(10) 1.0902(9) 0.1596(7) 0.039(2) Uani 1 1 d . .
H25A H -0.0791 1.1261 0.1558 0.058 Uiso 1 1 calc R U
H25B H 0.0449 1.0864 0.0998 0.058 Uiso 1 1 calc R U
H25C H 0.0360 1.1491 0.1793 0.058 Uiso 1 1 calc R U
C26 C -0.0131(10) 0.8536(11) 0.1389(6) 0.034(2) Uani 1 1 d . .
H26A H 0.0112 0.7630 0.1378 0.051 Uiso 1 1 calc R U
H26B H 0.0039 0.9032 0.0817 0.051 Uiso 1 1 calc R U
H26C H -0.1057 0.9020 0.1466 0.051 Uiso 1 1 calc R U
C27 C 0.1267(10) 0.5997(9) 0.3258(6) 0.031(2) Uani 1 1 d . .
H27A H 0.2051 0.5284 0.3663 0.047 Uiso 1 1 calc R U
H27B H 0.1228 0.5743 0.2721 0.047 Uiso 1 1 calc R U
H27C H 0.0498 0.6116 0.3577 0.047 Uiso 1 1 calc R U
C28 C 0.2490(10) 0.6837(9) 0.4488(5) 0.0305(19) Uani 1 1 d . .
H28A H 0.3214 0.6967 0.4605 0.046 Uiso 1 1 calc R U
H28B H 0.2816 0.5881 0.4566 0.046 Uiso 1 1 calc R U
H28C H 0.1848 0.7123 0.4915 0.046 Uiso 1 1 calc R U
C29 C 0.8107(13) 0.8354(12) 0.4824(8) 0.047(3) Uani 1 1 d . .
H29A H 0.7594 0.8839 0.5249 0.057 Uiso 1 1 calc R U
H29B H 0.7519 0.8251 0.4468 0.057 Uiso 1 1 calc R U
Cl5 Cl 0.8708(3) 0.9320(3) 0.4085(2) 0.0557(7) Uani 1 1 d . .
Cl6 Cl 0.9324(4) 0.6782(4) 0.5437(3) 0.0786(12) Uani 1 1 d . .
O1 O 0.4266(7) 0.0512(8) 0.3866(5) 0.0428(17) Uani 1 1 d . .

loop_
_atom_site_aniso_label
_atom_site_aniso_U_11
_atom_site_aniso_U_22
_atom_site_aniso_U_33
_atom_site_aniso_U_23
_atom_site_aniso_U_13
_atom_site_aniso_U_12
Rh1 0.0259(4) 0.0128(3) 0.0108(3) -0.0023(2) 0.0048(2) -0.0082(3)
Br1 0.0416(5) 0.0214(4) 0.0145(4) -0.0025(3) 0.0058(3) -0.0147(4)
Br2 0.0465(6) 0.0294(5) 0.0304(5) -0.0052(4) 0.0130(4) -0.0210(5)
Br3 0.0491(6) 0.0391(6) 0.0354(6) -0.0096(4) 0.0061(4) -0.0239(5)
Cl1 0.0534(15) 0.0481(15) 0.0480(15) -0.0168(12) 0.0131(12) -0.0392(13)
Cl2 0.0358(12) 0.0427(14) 0.0495(15) -0.0112(12) -0.0009(11) -0.0166(11)
Cl3 0.0595(16) 0.0271(11) 0.0461(14) -0.0242(11) 0.0202(12) -0.0199(11)
Cl4 0.0397(13) 0.0237(11) 0.0392(13) -0.0048(9) 0.0046(10) -0.0013(10)
N1 0.032(4) 0.016(3) 0.023(3) -0.007(3) 0.007(3) -0.014(3)
N2 0.037(4) 0.021(3) 0.014(3) -0.005(3) 0.004(3) -0.015(3)
N3 0.027(3) 0.014(3) 0.018(3) -0.003(2) 0.008(3) -0.009(3)
N4 0.038(4) 0.014(3) 0.022(3) -0.010(3) 0.010(3) -0.016(3)
F1 0.056(4) 0.031(3) 0.028(3) -0.004(2) -0.001(3) -0.019(3)
C1 0.034(4) 0.018(4) 0.016(3) -0.006(3) 0.009(3) -0.018(3)
C2 0.023(4) 0.029(4) 0.025(4) -0.008(3) 0.006(3) -0.016(4)
C3 0.034(4) 0.034(5) 0.023(4) -0.015(4) 0.009(3) -0.019(4)
C4 0.042(5) 0.018(4) 0.012(4) 0.001(3) 0.006(3) -0.012(4)
C5 0.047(5) 0.023(4) 0.014(3) -0.009(3) 0.015(3) -0.026(4)
C6 0.037(5) 0.017(4) 0.026(4) -0.008(3) 0.011(4) -0.013(4)
C7 0.034(4) 0.017(4) 0.023(4) -0.004(3) 0.008(3) -0.011(3)
C8 0.046(5) 0.024(4) 0.018(4) -0.007(3) 0.005(3) -0.019(4)
C9 0.035(4) 0.020(4) 0.020(4) -0.008(3) 0.006(3) -0.013(4)
C10 0.031(4) 0.026(4) 0.029(4) -0.010(4) 0.002(3) -0.014(4)
C11 0.053(6) 0.035(5) 0.040(6) -0.019(5) 0.010(5) -0.021(5)
C12 0.035(5) 0.038(5) 0.051(6) -0.023(5) 0.014(4) -0.026(4)
C13 0.041(5) 0.022(4) 0.035(5) -0.013(4) 0.014(4) -0.018(4)
C14 0.048(5) 0.024(4) 0.020(4) -0.008(3) 0.006(4) -0.020(4)
C15 0.035(5) 0.019(4) 0.025(4) -0.007(3) 0.011(3) -0.014(4)
C16 0.051(6) 0.017(4) 0.031(5) -0.010(4) 0.020(4) -0.019(4)
C17 0.043(5) 0.035(5) 0.028(5) -0.011(4) 0.010(4) -0.025(4)
C18 0.069(7) 0.031(5) 0.025(5) -0.009(4) 0.017(5) -0.028(5)
C19 0.005(3) 0.027(4) 0.018(3) -0.007(3) -0.002(2) -0.005(3)
C20 0.045(5) 0.031(5) 0.034(5) -0.017(4) 0.014(4) -0.023(4)
C21 0.027(4) 0.023(4) 0.019(4) -0.007(3) 0.008(3) -0.011(3)
C22 0.009(3) 0.029(4) 0.017(4) -0.008(3) -0.005(3) -0.006(3)
C23 0.021(4) 0.018(4) 0.020(4) -0.009(3) 0.007(3) -0.007(3)
C24 0.012(3) 0.042(5) 0.015(3) -0.013(3) 0.007(3) -0.019(3)
C25 0.044(5) 0.019(4) 0.030(5) 0.000(4) 0.007(4) -0.003(4)
C26 0.036(5) 0.042(5) 0.026(4) -0.014(4) 0.000(4) -0.018(4)
C27 0.049(5) 0.021(4) 0.030(4) -0.010(4) 0.016(4) -0.022(4)
C28 0.047(5) 0.032(5) 0.008(3) 0.000(3) 0.004(3) -0.020(4)
C29 0.066(8) 0.044(6) 0.043(6) -0.022(5) 0.026(6) -0.034(6)
Cl5 0.0623(18) 0.0427(16) 0.0594(18) -0.0058(13) 0.0097(14) -0.0302(15)
Cl6 0.078(2) 0.0497(19) 0.063(2) 0.0055(16) 0.0261(18) -0.0130(18)
O1 0.046(4) 0.056(5) 0.030(4) -0.016(3) 0.000(3) -0.025(4)

loop_
_atom_type_symbol
_atom_type_description
_atom_type_scat_dispersion_real
_atom_type_scat_dispersion_imag
_atom_type_scat_source
C C 0.0033 0.0016 'International Tables Vol C Tables 4.2.6.8 and 6.1.1.4'
H H 0.0000 0.0000 'International Tables Vol C Tables 4.2.6.8 and 6.1.1.4'
N N 0.0061 0.0033 'International Tables Vol C Tables 4.2.6.8 and 6.1.1.4'
F F 0.0171 0.0103 'International Tables Vol C Tables 4.2.6.8 and 6.1.1.4'
Cl Cl 0.1484 0.1585 'International Tables Vol C Tables 4.2.6.8 and 6.1.1.4'
Br Br -0.2901 2.4595 'International Tables Vol C Tables 4.2.6.8 and 6.1.1.4'
Rh Rh -1.1178 0.9187 'International Tables Vol C Tables 4.2.6.8 and 6.1.1.4'
O O 0.0106 0.0060 'International Tables Vol C Tables 4.2.6.8 and 6.1.1.4'

loop_
_geom_angle_atom_site_label_1
_geom_angle_atom_site_label_2
_geom_angle_atom_site_label_3
_geom_angle
C1 Rh1 C5 84.6(3)
C1 Rh1 C24 105.4(3)
C5 Rh1 C24 109.8(3)
C1 Rh1 C19 94.3(3)
C5 Rh1 C19 145.7(3)
C24 Rh1 C19 37.5(3)
C1 Rh1 C21 118.9(3)
C5 Rh1 C21 156.2(3)
C24 Rh1 C21 62.7(3)
C19 Rh1 C21 37.9(3)
C1 Rh1 C23 141.1(3)
C5 Rh1 C23 96.9(3)
C24 Rh1 C23 37.7(3)
C19 Rh1 C23 63.2(3)
C21 Rh1 C23 62.9(3)
C1 Rh1 C22 156.5(3)
C5 Rh1 C22 118.1(3)
C24 Rh1 C22 63.2(3)
C19 Rh1 C22 63.8(3)
C21 Rh1 C22 38.1(3)
C23 Rh1 C22 37.7(3)
C1 Rh1 Br1 90.2(2)
C5 Rh1 Br1 90.5(2)
C24 Rh1 Br1 155.2(2)
C19 Rh1 Br1 123.8(2)
C21 Rh1 Br1 92.9(2)
C23 Rh1 Br1 128.5(2)
C22 Rh1 Br1 95.1(2)
C2 N1 C1 110.3(7)
C2 N1 C15 124.1(7)
C1 N1 C15 125.4(7)
C1 N2 C3 111.9(7)
C1 N2 C4 121.6(7)
C3 N2 C4 126.5(8)
C5 N3 C7 112.9(7)
C5 N3 C4 121.9(7)
C7 N3 C4 125.0(7)
C5 N4 C6 109.5(8)
C5 N4 C8 126.4(7)
C6 N4 C8 124.0(7)
N2 C1 N1 103.9(7)
N2 C1 Rh1 123.5(5)
N1 C1 Rh1 132.6(6)
C3 C2 N1 107.6(7)
C3 C2 Cl1 128.3(7)
N1 C2 Cl1 124.1(7)
C2 C3 N2 106.4(8)
C2 C3 Cl2 129.3(7)
N2 C3 Cl2 124.3(7)
N3 C4 N2 108.8(6)
N3 C5 N4 104.2(7)
N3 C5 Rh1 123.8(6)
N4 C5 Rh1 131.8(7)
C7 C6 N4 108.6(7)
C7 C6 Cl3 128.2(7)
N4 C6 Cl3 123.0(7)
C6 C7 N3 104.7(8)
C6 C7 Cl4 131.4(7)
N3 C7 Cl4 123.9(7)
N4 C8 C9 112.6(7)
C10 C9 C14 117.5(8)
C10 C9 C8 118.1(8)
C14 C9 C8 124.2(8)
F1 C10 C11 119.5(9)
F1 C10 C9 117.4(8)
C11 C10 C9 123.1(9)
C10 C11 C12 119.9(11)
C13 C12 C11 118.7(9)
C12 C13 C14 121.5(9)
C9 C14 C13 119.3(9)
N1 C15 C16 113.1(7)
C17 C16 C15 122.1(9)
C16 C17 C18 122.0(10)
C17 C18 Br2 112.4(7)
C24 C19 C21 106.4(7)
C24 C19 C20 128.2(7)
C21 C19 C20 124.7(8)
C24 C19 Rh1 69.3(4)
C21 C19 Rh1 71.3(4)
C20 C19 Rh1 131.6(5)
C19 C21 C22 109.0(7)
C19 C21 C25 129.3(8)
C22 C21 C25 121.3(8)
C19 C21 Rh1 70.8(4)
C22 C21 Rh1 72.2(4)
C25 C21 Rh1 128.5(6)
C23 C22 C21 106.1(6)
C23 C22 C26 128.0(8)
C21 C22 C26 125.8(8)
C23 C22 Rh1 70.4(4)
C21 C22 Rh1 69.7(4)
C26 C22 Rh1 127.9(6)
C24 C23 C22 107.6(7)
C24 C23 C27 124.2(8)
C22 C23 C27 127.7(8)
C24 C23 Rh1 68.5(4)
C22 C23 Rh1 71.9(4)
C27 C23 Rh1 130.9(6)
C19 C24 C23 110.9(7)
C19 C24 C28 123.8(7)
C23 C24 C28 124.4(7)
C19 C24 Rh1 73.1(4)
C23 C24 Rh1 73.8(4)
C28 C24 Rh1 128.7(6)
Cl6 C29 Cl5 112.4(7)

loop_
_geom_bond_atom_site_label_1
_geom_bond_atom_site_label_2
_geom_bond_distance
Rh1 C1 2.034(8)
Rh1 C5 2.037(9)
Rh1 C24 2.161(7)
Rh1 C19 2.210(7)
Rh1 C21 2.218(8)
Rh1 C23 2.230(8)
Rh1 C22 2.251(7)
Rh1 Br1 2.5502(10)
Br2 C18 1.973(10)
Cl1 C2 1.698(8)
Cl2 C3 1.700(10)
Cl3 C6 1.703(9)
Cl4 C7 1.686(9)
N1 C2 1.368(11)
N1 C1 1.373(10)
N1 C15 1.471(11)
N2 C1 1.350(11)
N2 C3 1.366(11)
N2 C4 1.460(10)
N3 C5 1.339(11)
N3 C7 1.394(10)
N3 C4 1.455(11)
N4 C5 1.379(9)
N4 C6 1.386(11)
N4 C8 1.450(11)
F1 C10 1.363(11)
C2 C3 1.346(13)
C6 C7 1.349(13)
C8 C9 1.508(12)
C9 C10 1.373(12)
C9 C14 1.392(12)
C10 C11 1.365(14)
C11 C12 1.377(16)
C12 C13 1.368(14)
C13 C14 1.408(12)
C15 C16 1.524(11)
C16 C17 1.286(14)
C17 C18 1.491(12)
C19 C24 1.408(12)
C19 C21 1.439(11)
C19 C20 1.482(11)
C21 C22 1.458(12)
C21 C25 1.505(12)
C22 C23 1.446(11)
C22 C26 1.489(11)
C23 C24 1.419(10)
C23 C27 1.487(11)
C24 C28 1.510(11)
C29 Cl6 1.719(13)
C29 Cl5 1.750(11)

loop_
_geom_torsion_atom_site_label_1
_geom_torsion_atom_site_label_2
_geom_torsion_atom_site_label_3
_geom_torsion_atom_site_label_4
_geom_torsion
C3 N2 C1 N1 -1.2(9)
C4 N2 C1 N1 176.4(7)
C3 N2 C1 Rh1 176.6(5)
C4 N2 C1 Rh1 -5.8(10)
C2 N1 C1 N2 0.7(8)
C15 N1 C1 N2 -174.0(7)
C2 N1 C1 Rh1 -176.8(6)
C15 N1 C1 Rh1 8.4(12)
C1 N1 C2 C3 0.0(9)
C15 N1 C2 C3 174.8(7)
C1 N1 C2 Cl1 179.5(6)
C15 N1 C2 Cl1 -5.6(11)
N1 C2 C3 N2 -0.7(9)
Cl1 C2 C3 N2 179.8(6)
N1 C2 C3 Cl2 177.6(6)
Cl1 C2 C3 Cl2 -1.9(13)
C1 N2 C3 C2 1.2(9)
C4 N2 C3 C2 -176.2(7)
C1 N2 C3 Cl2 -177.2(6)
C4 N2 C3 Cl2 5.4(12)
C5 N3 C4 N2 -53.1(10)
C7 N3 C4 N2 121.0(8)
C1 N2 C4 N3 55.2(9)
C3 N2 C4 N3 -127.6(8)
C7 N3 C5 N4 2.0(8)
C4 N3 C5 N4 176.8(6)
C7 N3 C5 Rh1 -172.8(5)
C4 N3 C5 Rh1 2.0(10)
C6 N4 C5 N3 -1.6(8)
C8 N4 C5 N3 176.0(7)
C6 N4 C5 Rh1 172.6(6)
C8 N4 C5 Rh1 -9.8(12)
C5 N4 C6 C7 0.6(9)
C8 N4 C6 C7 -177.0(7)
C5 N4 C6 Cl3 -174.6(6)
C8 N4 C6 Cl3 7.8(11)
N4 C6 C7 N3 0.6(9)
Cl3 C6 C7 N3 175.5(6)
N4 C6 C7 Cl4 -176.6(7)
Cl3 C6 C7 Cl4 -1.7(13)
C5 N3 C7 C6 -1.7(9)
C4 N3 C7 C6 -176.3(7)
C5 N3 C7 Cl4 175.8(6)
C4 N3 C7 Cl4 1.2(11)
C5 N4 C8 C9 -97.8(9)
C6 N4 C8 C9 79.5(10)
N4 C8 C9 C10 162.8(7)
N4 C8 C9 C14 -12.0(12)
C14 C9 C10 F1 -179.5(8)
C8 C9 C10 F1 5.3(12)
C14 C9 C10 C11 -0.8(13)
C8 C9 C10 C11 -175.9(8)
F1 C10 C11 C12 179.9(9)
C9 C10 C11 C12 1.2(15)
C10 C11 C12 C13 -1.8(15)
C11 C12 C13 C14 2.1(14)
C10 C9 C14 C13 1.0(12)
C8 C9 C14 C13 175.8(8)
C12 C13 C14 C9 -1.7(13)
C2 N1 C15 C16 69.5(10)
C1 N1 C15 C16 -116.4(9)
N1 C15 C16 C17 147.7(9)
C15 C16 C17 C18 179.8(8)
C16 C17 C18 Br2 -111.3(10)
C24 C19 C21 C22 1.6(8)
C20 C19 C21 C22 -169.4(7)
Rh1 C19 C21 C22 62.4(5)
C24 C19 C21 C25 174.7(8)
C20 C19 C21 C25 3.6(13)
Rh1 C19 C21 C25 -124.5(9)
C24 C19 C21 Rh1 -60.8(5)
C20 C19 C21 Rh1 128.2(8)
C19 C21 C22 C23 -0.1(8)
C25 C21 C22 C23 -173.8(7)
Rh1 C21 C22 C23 61.4(5)
C19 C21 C22 C26 175.7(8)
C25 C21 C22 C26 2.0(13)
Rh1 C21 C22 C26 -122.8(8)
C19 C21 C22 Rh1 -61.5(5)
C25 C21 C22 Rh1 124.8(8)
C21 C22 C23 C24 -1.4(8)
C26 C22 C23 C24 -177.1(8)
Rh1 C22 C23 C24 59.5(5)
C21 C22 C23 C27 170.8(8)
C26 C22 C23 C27 -4.9(13)
Rh1 C22 C23 C27 -128.2(8)
C21 C22 C23 Rh1 -61.0(5)
C26 C22 C23 Rh1 123.3(8)
C21 C19 C24 C23 -2.6(8)
C20 C19 C24 C23 168.0(8)
Rh1 C19 C24 C23 -64.7(5)
C21 C19 C24 C28 -172.2(7)
C20 C19 C24 C28 -1.6(12)
Rh1 C19 C24 C28 125.7(7)
C21 C19 C24 Rh1 62.1(5)
C20 C19 C24 Rh1 -127.3(8)
C22 C23 C24 C19 2.5(8)
C27 C23 C24 C19 -170.0(7)
Rh1 C23 C24 C19 64.2(5)
C22 C23 C24 C28 172.1(7)
C27 C23 C24 C28 -0.5(12)
Rh1 C23 C24 C28 -126.2(8)
C22 C23 C24 Rh1 -61.7(5)
C27 C23 C24 Rh1 125.7(8)
